data_8107135
loop_
_publ_author_name
'El-Hiti, Gamal A.'
'Abdel-Wahab, Bakr F.'
'Hegazy, Amany S.'
'Ajarim, Mansour D.'
'Kariuki, Benson M.'

_publ_section_title
;
 Crystal structure of
 4-(benzofuran-2-yl)-2-(3-(4-fluorophenyl)-3,3a,4,5-tetrahydro-2H-benzo[g]indazol-2-yl)thiazole,
 C28H20FN3OS
;
_journal_issue 4
_journal_name_full 'Zeitschrift f\"ur Kristallographie - New Crystal Structures'
_journal_page_first 1171
_journal_page_last 1173
_journal_paper_doi 10.1515/ncrs-2016-0113
_journal_volume 231
_journal_year 2016
_chemical_formula_moiety 'C28 H20 F N3 O S'
_chemical_formula_sum 'C28 H20 F N3 O S'
_chemical_formula_weight 465.53
_space_group_crystal_system triclinic
_space_group_IT_number 2
_space_group_name_Hall '-P 1'
_space_group_name_H-M_alt 'P -1'
_atom_sites_solution_hydrogens geom
_cell_angle_alpha 95.470(4)
_cell_angle_beta 102.133(4)
_cell_angle_gamma 97.962(4)
_cell_formula_units_Z 2
_cell_length_a 9.5719(5)
_cell_length_b 10.7499(6)
_cell_length_c 10.9238(5)
_cell_measurement_reflns_used 3645
_cell_measurement_temperature 150(2)
_cell_measurement_theta_max 28.3590
_cell_measurement_theta_min 3.8360
_cell_volume 1079.30(10)
_computing_cell_refinement 'CrysAlis PRO [12]'
_computing_data_collection 'CrysAlis PRO [12]'
_computing_data_reduction 'CrysAlis PRO [12]'
_computing_molecular_graphics 'ORTEP-3 for Windows'
_computing_publication_material 'WinGX [13] and CHEMDRAW Ultra [14]'
_computing_structure_refinement 'SHELXS2013 [11]'
_computing_structure_solution 'SHELXS2013 [11]'
_diffrn_ambient_temperature 150(2)
_diffrn_measured_fraction_theta_full 0.997
_diffrn_measured_fraction_theta_max 0.825
_diffrn_measurement_device_type 'SuperNova, Dual, Cu at zero, Atlas'
_diffrn_measurement_method '\w scans'
_diffrn_radiation_type MoK\a
_diffrn_radiation_wavelength 0.71073
_diffrn_reflns_av_R_equivalents 0.0248
_diffrn_reflns_av_unetI/netI 0.0491
_diffrn_reflns_Laue_measured_fraction_full 0.997
_diffrn_reflns_Laue_measured_fraction_max 0.825
_diffrn_reflns_limit_h_max 9
_diffrn_reflns_limit_h_min -12
_diffrn_reflns_limit_k_max 14
_diffrn_reflns_limit_k_min -11
_diffrn_reflns_limit_l_max 13
_diffrn_reflns_limit_l_min -11
_diffrn_reflns_number 9220
_diffrn_reflns_point_group_measured_fraction_full 0.997
_diffrn_reflns_point_group_measured_fraction_max 0.825
_diffrn_reflns_theta_full 25.242
_diffrn_reflns_theta_max 29.731
_diffrn_reflns_theta_min 3.446
_diffrn_source 'SuperNova (Mo) X-ray Source'
_diffrn_standards_decay_% 0
_diffrn_standards_interval_count 0
_diffrn_standards_interval_time 0
_diffrn_standards_number 0
_exptl_absorpt_coefficient_mu 0.187
_exptl_absorpt_correction_T_max 0.996
_exptl_absorpt_correction_T_min 0.991
_exptl_absorpt_correction_type gaussian
_exptl_absorpt_process_details
;
CrysAlisPro, Agilent Technologies,
Version 1.171.37.35g (release 09-12-2014 CrysAlis171 .NET)
(compiled Dec  9 2014,15:38:47)
Numerical absorption correction based on gaussian integration over
			a multifaceted crystal model
Empirical absorption correction using spherical harmonics,
 implemented in SCALE3 ABSPACK scaling algorithm.
;
_exptl_crystal_colour colourless
_exptl_crystal_density_diffrn 1.432
_exptl_crystal_description plate
_exptl_crystal_F_000 484
_exptl_crystal_size_max 0.198
_exptl_crystal_size_mid 0.141
_exptl_crystal_size_min 0.097
_refine_diff_density_max 0.299
_refine_diff_density_min -0.289
_refine_diff_density_rms 0.052
_refine_ls_extinction_coef .
_refine_ls_extinction_method none
_refine_ls_goodness_of_fit_ref 1.043
_refine_ls_hydrogen_treatment constr
_refine_ls_matrix_type full
_refine_ls_number_parameters 307
_refine_ls_number_reflns 5066
_refine_ls_number_restraints 0
_refine_ls_restrained_S_all 1.043
_refine_ls_R_factor_all 0.0683
_refine_ls_R_factor_gt 0.0482
_refine_ls_shift/su_max 0.001
_refine_ls_shift/su_mean 0.000
_refine_ls_structure_factor_coef Fsqd
_refine_ls_weighting_details 'w=1/[\s^2^(Fo^2^)+(0.0405P)^2^+0.4069P] where P=(Fo^2^+2Fc^2^)/3'
_refine_ls_weighting_scheme calc
_refine_ls_wR_factor_gt 0.1006
_refine_ls_wR_factor_ref 0.1143
_reflns_Friedel_coverage 0.000
_reflns_Friedel_fraction_full .
_reflns_Friedel_fraction_max .
_reflns_number_gt 3916
_reflns_number_total 5066
_reflns_threshold_expression 'I > 2\s(I)'
_cod_data_source_file suppl_ncrs-2016-0113_suppl.cif
_cod_data_source_block bmk1558b
_cod_database_code 8107135
_shelx_space_group_comment
;
The symmetry employed for this shelxl refinement is uniquely defined
by the following loop, which should always be used as a source of
symmetry information in preference to the above space-group names.
They are only intended as comments.
;
_shelx_estimated_absorpt_t_min 0.964
_shelx_estimated_absorpt_t_max 0.982
_shelxl_version_number 2013-4

loop_
_space_group_symop_operation_xyz
'x, y, z'
'-x, -y, -z'

loop_
_atom_site_label
_atom_site_type_symbol
_atom_site_fract_x
_atom_site_fract_y
_atom_site_fract_z
_atom_site_U_iso_or_equiv
_atom_site_adp_type
_atom_site_occupancy
_atom_site_site_symmetry_order
_atom_site_calc_flag
_atom_site_refinement_flags_posn
_atom_site_refinement_flags_adp
_atom_site_refinement_flags_occupancy
_atom_site_disorder_assembly
_atom_site_disorder_group
C1 C -0.14281(18) 0.11637(17) 0.67571(17) 0.0246(4) Uani 1 1 d . . . . .
H1 H -0.1328 0.1399 0.5912 0.030 Uiso 1 1 calc R U . . .
C2 C -0.08131(17) -0.00434(17) 0.69912(16) 0.0227(4) Uani 1 1 d . . . . .
C3 C -0.07582(19) -0.09076(18) 0.59862(17) 0.0278(4) Uani 1 1 d . . . . .
H3 H -0.1074 -0.0721 0.5150 0.033 Uiso 1 1 calc R U . . .
C4 C -0.0253(2) -0.20383(18) 0.61704(17) 0.0285(4) Uani 1 1 d . . . . .
H4 H -0.0213 -0.2624 0.5476 0.034 Uiso 1 1 calc R U . . .
C5 C 0.01878(18) -0.22837(17) 0.73945(18) 0.0264(4) Uani 1 1 d . . . . .
C6 C 0.01447(19) -0.14668(18) 0.84189(17) 0.0282(4) Uani 1 1 d . . . . .
H6 H 0.0450 -0.1668 0.9251 0.034 Uiso 1 1 calc R U . . .
C7 C -0.03553(19) -0.03385(18) 0.82147(17) 0.0275(4) Uani 1 1 d . . . . .
H7 H -0.0387 0.0243 0.8916 0.033 Uiso 1 1 calc R U . . .
C8 C -0.30185(18) 0.11105(17) 0.68765(17) 0.0249(4) Uani 1 1 d . . . . .
H8 H -0.3495 0.1645 0.6267 0.030 Uiso 1 1 calc R U . . .
C9 C -0.28178(18) 0.17815(16) 0.81924(17) 0.0232(4) Uani 1 1 d . . . . .
C10 C -0.39902(18) 0.16903(17) 0.88609(17) 0.0245(4) Uani 1 1 d . . . . .
C11 C -0.52773(19) 0.08579(18) 0.82889(18) 0.0277(4) Uani 1 1 d . . . . .
C12 C -0.54500(19) 0.00729(19) 0.70234(19) 0.0323(4) Uani 1 1 d . . . . .
H12A H -0.5969 0.0509 0.6353 0.039 Uiso 1 1 calc R U . . .
H12B H -0.6055 -0.0754 0.7015 0.039 Uiso 1 1 calc R U . . .
C13 C -0.40109(19) -0.01597(18) 0.67175(18) 0.0280(4) Uani 1 1 d . . . . .
H13A H -0.3554 -0.0720 0.7293 0.034 Uiso 1 1 calc R U . . .
H13B H -0.4181 -0.0578 0.5840 0.034 Uiso 1 1 calc R U . . .
C14 C -0.3859(2) 0.24056(18) 1.00242(18) 0.0296(4) Uani 1 1 d . . . . .
H14 H -0.2976 0.2950 1.0414 0.036 Uiso 1 1 calc R U . . .
C15 C -0.5004(2) 0.2326(2) 1.06119(19) 0.0350(5) Uani 1 1 d . . . . .
H15 H -0.4920 0.2828 1.1396 0.042 Uiso 1 1 calc R U . . .
C16 C -0.6285(2) 0.1507(2) 1.0049(2) 0.0382(5) Uani 1 1 d . . . . .
H16 H -0.7076 0.1447 1.0451 0.046 Uiso 1 1 calc R U . . .
C17 C -0.6407(2) 0.0783(2) 0.8910(2) 0.0343(5) Uani 1 1 d . . . . .
H17 H -0.7283 0.0220 0.8540 0.041 Uiso 1 1 calc R U . . .
C18 C 0.06315(18) 0.28820(17) 0.79507(17) 0.0243(4) Uani 1 1 d . . . . .
C19 C 0.27786(18) 0.35947(17) 0.76643(17) 0.0254(4) Uani 1 1 d . . . . .
C20 C 0.2901(2) 0.42708(18) 0.88014(18) 0.0297(4) Uani 1 1 d . . . . .
H20 H 0.3735 0.4849 0.9247 0.036 Uiso 1 1 calc R U . . .
C21 C 0.38786(19) 0.36524(17) 0.69299(18) 0.0273(4) Uani 1 1 d . . . . .
C22 C 0.38299(19) 0.32063(17) 0.57326(17) 0.0266(4) Uani 1 1 d . . . . .
H22 H 0.3011 0.2734 0.5142 0.032 Uiso 1 1 calc R U . . .
C23 C 0.52349(19) 0.35703(17) 0.55059(18) 0.0260(4) Uani 1 1 d . . . . .
C24 C 0.60774(19) 0.42322(17) 0.66407(17) 0.0248(4) Uani 1 1 d . . . . .
C25 C 0.5896(2) 0.33990(19) 0.44821(19) 0.0346(5) Uani 1 1 d . . . . .
H25 H 0.5358 0.2972 0.3686 0.042 Uiso 1 1 calc R U . . .
C26 C 0.7360(2) 0.3875(2) 0.4673(2) 0.0379(5) Uani 1 1 d . . . . .
H26 H 0.7826 0.3767 0.3993 0.045 Uiso 1 1 calc R U . . .
C27 C 0.8156(2) 0.4498(2) 0.5820(2) 0.0388(5) Uani 1 1 d . . . . .
H27 H 0.9160 0.4792 0.5917 0.047 Uiso 1 1 calc R U . . .
C28 C 0.7527(2) 0.47028(19) 0.6832(2) 0.0336(5) Uani 1 1 d . . . . .
H28 H 0.8068 0.5147 0.7620 0.040 Uiso 1 1 calc R U . . .
N1 N -0.15439(15) 0.24229(14) 0.86502(14) 0.0241(3) Uani 1 1 d . . . . .
N2 N -0.07305(16) 0.22275(14) 0.77533(14) 0.0266(3) Uani 1 1 d . . . . .
N3 N 0.14703(15) 0.27865(14) 0.71629(14) 0.0253(3) Uani 1 1 d . . . . .
O1 O 0.52411(13) 0.43076(12) 0.75277(12) 0.0288(3) Uani 1 1 d . . . . .
S1 S 0.13323(5) 0.39370(5) 0.93305(5) 0.03009(14) Uani 1 1 d . . . . .
F1 F 0.06926(12) -0.33894(11) 0.75986(10) 0.0352(3) Uani 1 1 d . . . . .

loop_
_atom_site_aniso_label
_atom_site_aniso_U_11
_atom_site_aniso_U_22
_atom_site_aniso_U_33
_atom_site_aniso_U_23
_atom_site_aniso_U_13
_atom_site_aniso_U_12
C1 0.0278(9) 0.0240(9) 0.0204(9) 0.0018(7) 0.0039(7) 0.0018(7)
C2 0.0200(8) 0.0245(9) 0.0223(9) 0.0016(7) 0.0050(6) 0.0000(6)
C3 0.0323(10) 0.0288(10) 0.0212(9) 0.0040(8) 0.0045(7) 0.0032(7)
C4 0.0355(10) 0.0262(10) 0.0235(10) -0.0023(8) 0.0084(7) 0.0057(7)
C5 0.0242(9) 0.0252(10) 0.0302(10) 0.0056(8) 0.0060(7) 0.0046(7)
C6 0.0286(10) 0.0340(11) 0.0218(9) 0.0051(8) 0.0032(7) 0.0071(8)
C7 0.0305(10) 0.0304(10) 0.0215(9) 0.0003(8) 0.0055(7) 0.0069(7)
C8 0.0277(9) 0.0222(9) 0.0242(9) 0.0047(7) 0.0028(7) 0.0052(7)
C9 0.0258(9) 0.0190(9) 0.0244(9) 0.0050(7) 0.0028(7) 0.0055(7)
C10 0.0254(9) 0.0229(9) 0.0272(10) 0.0092(8) 0.0054(7) 0.0075(7)
C11 0.0260(9) 0.0233(9) 0.0351(11) 0.0107(8) 0.0047(7) 0.0072(7)
C12 0.0257(10) 0.0281(10) 0.0390(12) 0.0023(9) 0.0009(8) 0.0022(7)
C13 0.0276(9) 0.0239(10) 0.0299(10) 0.0010(8) 0.0024(7) 0.0027(7)
C14 0.0319(10) 0.0287(10) 0.0301(10) 0.0084(8) 0.0071(8) 0.0084(8)
C15 0.0431(12) 0.0386(12) 0.0305(11) 0.0111(9) 0.0151(9) 0.0160(9)
C16 0.0359(11) 0.0417(13) 0.0467(13) 0.0208(11) 0.0198(9) 0.0135(9)
C17 0.0268(10) 0.0335(11) 0.0462(13) 0.0149(10) 0.0108(8) 0.0070(8)
C18 0.0262(9) 0.0198(9) 0.0269(10) 0.0047(7) 0.0046(7) 0.0044(7)
C19 0.0251(9) 0.0217(9) 0.0303(10) 0.0071(8) 0.0058(7) 0.0045(7)
C20 0.0274(9) 0.0245(10) 0.0349(11) 0.0021(8) 0.0052(8) 0.0006(7)
C21 0.0245(9) 0.0216(9) 0.0362(11) 0.0079(8) 0.0052(7) 0.0046(7)
C22 0.0262(9) 0.0214(9) 0.0299(10) 0.0060(8) 0.0013(7) 0.0021(7)
C23 0.0306(10) 0.0185(9) 0.0294(10) 0.0056(8) 0.0052(7) 0.0065(7)
C24 0.0288(9) 0.0206(9) 0.0278(10) 0.0068(8) 0.0091(7) 0.0074(7)
C25 0.0519(13) 0.0261(11) 0.0274(11) 0.0033(8) 0.0088(9) 0.0119(9)
C26 0.0477(12) 0.0312(11) 0.0459(13) 0.0131(10) 0.0267(10) 0.0143(9)
C27 0.0332(11) 0.0369(12) 0.0518(14) 0.0124(10) 0.0168(9) 0.0091(9)
C28 0.0295(10) 0.0304(11) 0.0402(12) 0.0083(9) 0.0064(8) 0.0025(8)
N1 0.0275(8) 0.0218(8) 0.0240(8) 0.0032(6) 0.0073(6) 0.0048(6)
N2 0.0271(8) 0.0243(8) 0.0272(8) -0.0019(7) 0.0089(6) -0.0002(6)
N3 0.0248(8) 0.0241(8) 0.0272(8) 0.0052(7) 0.0060(6) 0.0031(6)
O1 0.0284(7) 0.0289(7) 0.0286(7) 0.0031(6) 0.0074(5) 0.0017(5)
S1 0.0303(3) 0.0280(3) 0.0297(3) -0.0030(2) 0.00758(19) 0.00035(18)
F1 0.0406(6) 0.0298(6) 0.0368(7) 0.0063(5) 0.0065(5) 0.0133(5)

loop_
_atom_type_symbol
_atom_type_description
_atom_type_scat_dispersion_real
_atom_type_scat_dispersion_imag
_atom_type_scat_source
C C 0.0033 0.0016 'International Tables Vol C Tables 4.2.6.8 and 6.1.1.4'
H H 0.0000 0.0000 'International Tables Vol C Tables 4.2.6.8 and 6.1.1.4'
N N 0.0061 0.0033 'International Tables Vol C Tables 4.2.6.8 and 6.1.1.4'
O O 0.0106 0.0060 'International Tables Vol C Tables 4.2.6.8 and 6.1.1.4'
S S 0.1246 0.1234 'International Tables Vol C Tables 4.2.6.8 and 6.1.1.4'
F F 0.0171 0.0103 'International Tables Vol C Tables 4.2.6.8 and 6.1.1.4'

loop_
_geom_angle_atom_site_label_1
_geom_angle_atom_site_label_2
_geom_angle_atom_site_label_3
_geom_angle
_geom_angle_site_symmetry_1
_geom_angle_site_symmetry_3
N2 C1 C2 112.24(14) . .
N2 C1 C8 99.35(13) . .
C2 C1 C8 114.47(15) . .
N2 C1 H1 110.1 . .
C2 C1 H1 110.1 . .
C8 C1 H1 110.1 . .
C3 C2 C7 118.39(17) . .
C3 C2 C1 120.31(15) . .
C7 C2 C1 121.23(16) . .
C2 C3 C4 121.60(17) . .
C2 C3 H3 119.2 . .
C4 C3 H3 119.2 . .
C5 C4 C3 117.76(17) . .
C5 C4 H4 121.1 . .
C3 C4 H4 121.1 . .
F1 C5 C6 118.30(16) . .
F1 C5 C4 118.78(16) . .
C6 C5 C4 122.93(17) . .
C5 C6 C7 118.41(17) . .
C5 C6 H6 120.8 . .
C7 C6 H6 120.8 . .
C6 C7 C2 120.90(17) . .
C6 C7 H7 119.5 . .
C2 C7 H7 119.5 . .
C9 C8 C13 110.19(15) . .
C9 C8 C1 101.39(14) . .
C13 C8 C1 120.35(15) . .
C9 C8 H8 108.1 . .
C13 C8 H8 108.1 . .
C1 C8 H8 108.1 . .
N1 C9 C10 124.33(16) . .
N1 C9 C8 114.12(16) . .
C10 C9 C8 121.55(15) . .
C14 C10 C11 120.41(17) . .
C14 C10 C9 121.79(16) . .
C11 C10 C9 117.80(17) . .
C17 C11 C10 118.11(18) . .
C17 C11 C12 120.43(17) . .
C10 C11 C12 121.46(17) . .
C11 C12 C13 113.63(15) . .
C11 C12 H12A 108.8 . .
C13 C12 H12A 108.8 . .
C11 C12 H12B 108.8 . .
C13 C12 H12B 108.8 . .
H12A C12 H12B 107.7 . .
C8 C13 C12 108.63(15) . .
C8 C13 H13A 110.0 . .
C12 C13 H13A 110.0 . .
C8 C13 H13B 110.0 . .
C12 C13 H13B 110.0 . .
H13A C13 H13B 108.3 . .
C15 C14 C10 120.29(19) . .
C15 C14 H14 119.9 . .
C10 C14 H14 119.9 . .
C14 C15 C16 119.6(2) . .
C14 C15 H15 120.2 . .
C16 C15 H15 120.2 . .
C17 C16 C15 120.13(19) . .
C17 C16 H16 119.9 . .
C15 C16 H16 119.9 . .
C16 C17 C11 121.42(19) . .
C16 C17 H17 119.3 . .
C11 C17 H17 119.3 . .
N3 C18 N2 124.07(17) . .
N3 C18 S1 116.61(13) . .
N2 C18 S1 119.32(14) . .
C20 C19 N3 116.36(16) . .
C20 C19 C21 125.64(17) . .
N3 C19 C21 118.00(16) . .
C19 C20 S1 110.58(14) . .
C19 C20 H20 124.7 . .
S1 C20 H20 124.7 . .
C22 C21 O1 111.46(16) . .
C22 C21 C19 131.79(17) . .
O1 C21 C19 116.73(16) . .
C21 C22 C23 107.36(16) . .
C21 C22 H22 126.3 . .
C23 C22 H22 126.3 . .
C24 C23 C25 118.21(17) . .
C24 C23 C22 105.80(16) . .
C25 C23 C22 135.97(18) . .
C28 C24 O1 126.19(17) . .
C28 C24 C23 124.05(18) . .
O1 C24 C23 109.74(15) . .
C26 C25 C23 117.78(19) . .
C26 C25 H25 121.1 . .
C23 C25 H25 121.1 . .
C27 C26 C25 121.93(19) . .
C27 C26 H26 119.0 . .
C25 C26 H26 119.0 . .
C26 C27 C28 121.5(2) . .
C26 C27 H27 119.3 . .
C28 C27 H27 119.3 . .
C24 C28 C27 116.5(2) . .
C24 C28 H28 121.7 . .
C27 C28 H28 121.7 . .
C9 N1 N2 106.85(14) . .
C18 N2 N1 119.21(15) . .
C18 N2 C1 127.25(15) . .
N1 N2 C1 112.97(14) . .
C18 N3 C19 108.55(15) . .
C24 O1 C21 105.61(14) . .
C20 S1 C18 87.91(9) . .

loop_
_geom_bond_atom_site_label_1
_geom_bond_atom_site_label_2
_geom_bond_distance
_geom_bond_site_symmetry_2
C1 N2 1.478(2) .
C1 C2 1.519(2) .
C1 C8 1.549(2) .
C1 H1 1.0000 .
C2 C3 1.384(3) .
C2 C7 1.397(2) .
C3 C4 1.386(3) .
C3 H3 0.9500 .
C4 C5 1.377(3) .
C4 H4 0.9500 .
C5 F1 1.364(2) .
C5 C6 1.366(3) .
C6 C7 1.385(3) .
C6 H6 0.9500 .
C7 H7 0.9500 .
C8 C9 1.507(3) .
C8 C13 1.524(2) .
C8 H8 1.0000 .
C9 N1 1.287(2) .
C9 C10 1.459(2) .
C10 C14 1.393(3) .
C10 C11 1.405(3) .
C11 C17 1.390(3) .
C11 C12 1.514(3) .
C12 C13 1.531(3) .
C12 H12A 0.9900 .
C12 H12B 0.9900 .
C13 H13A 0.9900 .
C13 H13B 0.9900 .
C14 C15 1.380(3) .
C14 H14 0.9500 .
C15 C16 1.392(3) .
C15 H15 0.9500 .
C16 C17 1.378(3) .
C16 H16 0.9500 .
C17 H17 0.9500 .
C18 N3 1.301(2) .
C18 N2 1.356(2) .
C18 S1 1.7454(18) .
C19 C20 1.352(3) .
C19 N3 1.394(2) .
C19 C21 1.450(3) .
C20 S1 1.7238(19) .
C20 H20 0.9500 .
C21 C22 1.338(3) .
C21 O1 1.387(2) .
C22 C23 1.427(3) .
C22 H22 0.9500 .
C23 C24 1.395(3) .
C23 C25 1.405(3) .
C24 C28 1.374(3) .
C24 O1 1.384(2) .
C25 C26 1.388(3) .
C25 H25 0.9500 .
C26 C27 1.377(3) .
C26 H26 0.9500 .
C27 C28 1.379(3) .
C27 H27 0.9500 .
C28 H28 0.9500 .
N1 N2 1.392(2) .

loop_
_geom_hbond_atom_site_label_D
_geom_hbond_atom_site_label_H
_geom_hbond_atom_site_label_A
_geom_hbond_distance_DH
_geom_hbond_distance_HA
_geom_hbond_distance_DA
_geom_hbond_angle_DHA
_geom_hbond_site_symmetry_A
C6 H6 N1 0.95 2.57 3.508(2) 170.8 2_557
